data_2103122
loop_
_publ_author_name
'K\'alm\'an, Alajos'
'F\'abi\'an, L\'aszl\'o'
'Argay, Gyula'
'Bern\'ath, G\'abor'
'Gyarmati, Zsuzsanna'

_publ_section_title
;
 Novel predicted patterns of supramolecular self-assembly afforded by
 tetrameric R~4~^4^(12) rings of C~2~ symmetry in the crystal
 structures of 2-hydroxy-1-cyclopentanecarboxylic acid, 2-hydroxy-1-
 cyclohexanecarboxylic acid and 2-hydroxy-1-cycloheptanecarboxylic acid.
;
_journal_issue 3
_journal_name_full 'Acta Crystallographica, Section B'
_journal_page_first 494
_journal_page_last 501
_journal_paper_doi 10.1107/S0108768102001854
_journal_volume 58
_journal_year 2002
_chemical_formula_moiety 'C8 H14 O3'
_chemical_formula_sum 'C8 H14 O3'
_chemical_formula_weight 158.19
_chemical_name_systematic
;
 (1R*,2S*)-2-hydroxy-1-cycloheptane carboxylic acid
;
_space_group_IT_number 15
_symmetry_cell_setting monoclinic
_symmetry_space_group_name_Hall '-I 2yc'
_symmetry_space_group_name_H-M 'I 1 2/c 1'
_atom_sites_solution_hydrogens geom
_atom_sites_solution_primary direct
_atom_sites_solution_secondary difmap
_audit_creation_method SHELXL-97
_cell_angle_alpha 90.00
_cell_angle_beta 95.56(3)
_cell_angle_gamma 90.00
_cell_formula_units_Z 8
_cell_length_a 22.876(5)
_cell_length_b 6.2240(10)
_cell_length_c 11.793(2)
_cell_measurement_reflns_used 25
_cell_measurement_temperature 293(2)
_cell_measurement_theta_max 39.89
_cell_measurement_theta_min 37.13
_cell_volume 1671.2(5)
_computing_cell_refinement 'CAD4 Express'
_computing_data_collection 'CAD4 Express'
_computing_data_reduction 'XCAD4 (Harms  1996)'
_computing_molecular_graphics 'PLATON (Spek  1998)'
_computing_structure_refinement 'SHELXL-97 (Sheldrick  1997)'
_computing_structure_solution 'SHELXS-97 (Sheldrick  1997)'
_diffrn_ambient_temperature 293(2)
_diffrn_measured_fraction_theta_full 0.987
_diffrn_measured_fraction_theta_max 0.987
_diffrn_measurement_device_type 'Enraf-Nonius CAD4'
_diffrn_measurement_method \w--2\q
_diffrn_radiation_monochromator graphite
_diffrn_radiation_source 'fine-focus sealed tube'
_diffrn_radiation_type CuK\a
_diffrn_radiation_wavelength 1.54180
_diffrn_reflns_av_R_equivalents 0.0186
_diffrn_reflns_av_sigmaI/netI 0.0116
_diffrn_reflns_limit_h_max 28
_diffrn_reflns_limit_h_min -28
_diffrn_reflns_limit_k_max 7
_diffrn_reflns_limit_k_min -7
_diffrn_reflns_limit_l_max 14
_diffrn_reflns_limit_l_min -14
_diffrn_reflns_number 6926
_diffrn_reflns_theta_full 75.98
_diffrn_reflns_theta_max 75.98
_diffrn_reflns_theta_min 3.88
_diffrn_standards_decay_% 0
_diffrn_standards_interval_time 60
_diffrn_standards_number 3
_exptl_absorpt_coefficient_mu 0.785
_exptl_absorpt_correction_T_max 0.8588
_exptl_absorpt_correction_T_min 0.7707
_exptl_absorpt_correction_type psi-scan
_exptl_absorpt_process_details 'North A.C., Philips, D.C. & Mathews, F. (1968) Acta Cryst. A24, 350-359'
_exptl_crystal_colour colourless
_exptl_crystal_density_diffrn 1.257
_exptl_crystal_density_method 'not measured'
_exptl_crystal_description block
_exptl_crystal_F_000 688
_exptl_crystal_size_max 0.35
_exptl_crystal_size_mid 0.25
_exptl_crystal_size_min 0.20
_refine_diff_density_max 0.151
_refine_diff_density_min -0.153
_refine_ls_extinction_method none
_refine_ls_goodness_of_fit_ref 1.377
_refine_ls_hydrogen_treatment mixed
_refine_ls_matrix_type full
_refine_ls_number_parameters 148
_refine_ls_number_reflns 1720
_refine_ls_number_restraints 245
_refine_ls_restrained_S_all 1.391
_refine_ls_R_factor_all 0.0405
_refine_ls_R_factor_gt 0.0384
_refine_ls_shift/su_max 0.000
_refine_ls_shift/su_mean 0.000
_refine_ls_structure_factor_coef Fsqd
_refine_ls_weighting_details 'calc w=1/[\s^2^(Fo^2^)+(0.1000P)^2^+0.0000P] where P=(Fo^2^+2Fc^2^)/3'
_refine_ls_weighting_scheme calc
_refine_ls_wR_factor_gt 0.1445
_refine_ls_wR_factor_ref 0.1482
_reflns_number_gt 1574
_reflns_number_total 1720
_reflns_threshold_expression >2sigma(I)
_cod_data_source_file de0014.cif
_cod_original_sg_symbol_H-M I2/c
_cod_database_code 2103122

loop_
_symmetry_equiv_pos_as_xyz
'x, y, z'
'-x, y, -z+1/2'
'x+1/2, y+1/2, z+1/2'
'-x+1/2, y+1/2, -z+1'
'-x, -y, -z'
'x, -y, z-1/2'
'-x+1/2, -y+1/2, -z+1/2'
'x+1/2, -y+1/2, z'

loop_
_atom_site_label
_atom_site_fract_x
_atom_site_fract_y
_atom_site_fract_z
_atom_site_U_iso_or_equiv
_atom_site_adp_type
_atom_site_calc_flag
_atom_site_refinement_flags
_atom_site_occupancy
_atom_site_disorder_assembly
_atom_site_disorder_group
_atom_site_type_symbol
O1 0.05831(4) -0.11228(13) 0.17608(5) 0.0565(3) Uani d U 1 . . O
H1 0.0642 -0.1176 0.2457 0.073 Uiso calc R 1 . . H
O2 0.08762(4) 0.03752(15) -0.09191(7) 0.0663(3) Uani d U 1 . . O
O3 0.01314(3) -0.18594(12) -0.08259(6) 0.0536(3) Uani d U 1 . . O
H3 -0.0054 -0.0868 -0.1145 0.070 Uiso calc R 1 . . H
C1 0.10206(4) -0.28259(14) 0.02337(7) 0.0420(3) Uani d DU 1 . . C
H1A 0.1028 -0.4202 -0.0168 0.055 Uiso calc PR 0.851(5) A 1 H
H1B 0.0957 -0.4189 -0.0175 0.055 Uiso calc PR 0.149(5) A 2 H
C2 0.06954(4) -0.31900(15) 0.12895(7) 0.0409(3) Uani d DU 1 A . C
H2A 0.0319 -0.3887 0.1056 0.053 Uiso calc PR 0.851(5) A 1 H
H2B 0.0307 -0.3720 0.0990 0.053 Uiso calc PR 0.149(5) A 2 H
C3A 0.10321(11) -0.4563(5) 0.22091(19) 0.0577(6) Uani d PDU 0.851(5) A 1 C
H3A 0.0748 -0.5242 0.2653 0.075 Uiso calc PR 0.851(5) A 1 H
H3B 0.1268 -0.3609 0.2717 0.075 Uiso calc PR 0.851(5) A 1 H
C3B 0.0935(5) -0.491(3) 0.2101(14) 0.076(5) Uani d PDU 0.149(5) A 2 C
H3C 0.0733 -0.4825 0.2785 0.099 Uiso calc PR 0.149(5) A 2 H
H3D 0.0844 -0.6300 0.1754 0.099 Uiso calc PR 0.149(5) A 2 H
C4A 0.14359(7) -0.6321(2) 0.18140(13) 0.0642(5) Uani d PDU 0.851(5) A 1 C
H4A 0.1479 -0.7445 0.2386 0.084 Uiso calc PR 0.851(5) A 1 H
H4B 0.1255 -0.6951 0.1114 0.084 Uiso calc PR 0.851(5) A 1 H
C4B 0.1583(3) -0.4808(19) 0.2436(7) 0.076(3) Uani d PDU 0.149(5) A 2 C
H4C 0.1661 -0.5505 0.3171 0.099 Uiso calc PR 0.149(5) A 2 H
H4D 0.1691 -0.3309 0.2538 0.099 Uiso calc PR 0.149(5) A 2 H
C5A 0.20469(12) -0.5463(6) 0.1610(3) 0.0757(10) Uani d PDU 0.851(5) A 1 C
H5A 0.2205 -0.4718 0.2294 0.098 Uiso calc PR 0.851(5) A 1 H
H5B 0.2300 -0.6688 0.1513 0.098 Uiso calc PR 0.851(5) A 1 H
C5B 0.1984(8) -0.581(3) 0.1626(13) 0.072(4) Uani d PDU 0.149(5) A 2 C
H5C 0.2380 -0.5846 0.2006 0.094 Uiso calc PR 0.149(5) A 2 H
H5D 0.1861 -0.7282 0.1484 0.094 Uiso calc PR 0.149(5) A 2 H
C6A 0.20894(12) -0.3976(5) 0.0615(3) 0.0712(8) Uani d PDU 0.851(5) A 1 C
H6A 0.2032 -0.4819 -0.0079 0.093 Uiso calc PR 0.851(5) A 1 H
H6B 0.2485 -0.3403 0.0663 0.093 Uiso calc PR 0.851(5) A 1 H
C6B 0.2005(6) -0.470(2) 0.0491(12) 0.064(4) Uani d PDU 0.149(5) A 2 C
H6C 0.1856 -0.5689 -0.0105 0.083 Uiso calc PR 0.149(5) A 2 H
H6D 0.2413 -0.4408 0.0384 0.083 Uiso calc PR 0.149(5) A 2 H
C7A 0.16627(8) -0.2101(5) 0.0507(3) 0.0570(7) Uani d PDU 0.851(5) A 1 C
H7A 0.1768 -0.1148 -0.0091 0.074 Uiso calc PR 0.851(5) A 1 H
H7B 0.1697 -0.1297 0.1216 0.074 Uiso calc PR 0.851(5) A 1 H
C7B 0.1666(4) -0.264(2) 0.0341(17) 0.058(4) Uani d PDU 0.149(5) A 2 C
H7C 0.1783 -0.1716 0.0987 0.076 Uiso calc PR 0.149(5) A 2 H
H7D 0.1780 -0.1921 -0.0334 0.076 Uiso calc PR 0.149(5) A 2 H
C8 0.06781(4) -0.12552(15) -0.05584(7) 0.0442(3) Uani d U 1 A . C

loop_
_atom_site_aniso_label
_atom_site_aniso_U_11
_atom_site_aniso_U_22
_atom_site_aniso_U_33
_atom_site_aniso_U_12
_atom_site_aniso_U_13
_atom_site_aniso_U_23
O1 0.0779(6) 0.0603(5) 0.0308(4) 0.0234(4) 0.0021(3) -0.0044(3)
O2 0.0744(6) 0.0700(6) 0.0534(5) -0.0034(4) 0.0012(4) 0.0278(4)
O3 0.0593(5) 0.0507(5) 0.0491(5) 0.0084(3) -0.0032(3) 0.0002(3)
C1 0.0528(5) 0.0411(5) 0.0331(5) 0.0070(3) 0.0094(4) 0.0029(3)
C2 0.0467(5) 0.0436(5) 0.0330(5) -0.0023(3) 0.0062(3) 0.0027(3)
C3A 0.0777(10) 0.0584(12) 0.0386(7) 0.0136(10) 0.0132(8) 0.0161(7)
C3B 0.090(6) 0.055(6) 0.082(10) -0.027(4) -0.008(6) 0.031(6)
C4A 0.0905(11) 0.0408(7) 0.0606(8) 0.0106(6) 0.0034(7) 0.0105(6)
C4B 0.063(4) 0.099(8) 0.064(5) 0.011(4) -0.001(4) 0.034(5)
C5A 0.0693(11) 0.073(2) 0.0847(19) 0.0286(12) 0.0052(10) 0.0195(13)
C5B 0.127(11) 0.033(4) 0.057(7) 0.005(5) 0.009(6) 0.004(4)
C6A 0.0563(9) 0.0718(17) 0.0878(14) 0.0193(10) 0.0182(9) 0.0182(12)
C6B 0.061(6) 0.049(7) 0.083(7) 0.030(5) 0.015(5) 0.008(5)
C7A 0.0448(8) 0.0537(13) 0.0739(14) 0.0065(6) 0.0132(7) 0.0181(11)
C7B 0.068(5) 0.047(7) 0.063(6) 0.010(4) 0.027(4) 0.016(6)
C8 0.0571(5) 0.0483(5) 0.0280(4) 0.0081(4) 0.0084(3) 0.0011(3)

loop_
_atom_type_symbol
_atom_type_description
_atom_type_scat_dispersion_real
_atom_type_scat_dispersion_imag
_atom_type_scat_source
C C 0.0181 0.0091 'International Tables Vol C Tables 4.2.6.8 and 6.1.1.4'
H H 0.0000 0.0000 'International Tables Vol C Tables 4.2.6.8 and 6.1.1.4'
O O 0.0492 0.0322 'International Tables Vol C Tables 4.2.6.8 and 6.1.1.4'

loop_
_geom_angle_atom_site_label_1
_geom_angle_atom_site_label_2
_geom_angle_atom_site_label_3
_geom_angle
C2 O1 H1 109.5
C8 O3 H3 109.5
C7B C1 C8 117.0(6)
C7B C1 C2 120.3(7)
C8 C1 C2 109.53(7)
C8 C1 C7A 111.43(13)
C2 C1 C7A 113.72(16)
C8 C1 H1A 107.3
C2 C1 H1A 107.3
C7A C1 H1A 107.3
C7B C1 H1B 102.2
C8 C1 H1B 102.2
C2 C1 H1B 102.2
O1 C2 C3B 117.4(8)
O1 C2 C3A 108.86(13)
O1 C2 C1 107.60(7)
C3B C2 C1 116.6(6)
C3A C2 C1 114.16(9)
O1 C2 H2A 108.7
C3A C2 H2A 108.7
C1 C2 H2A 108.7
O1 C2 H2B 104.6
C3B C2 H2B 104.6
C1 C2 H2B 104.6
C2 C3A C4A 117.40(16)
C2 C3A H3A 108.0
C4A C3A H3A 108.0
C2 C3A H3B 108.0
C4A C3A H3B 108.0
H3A C3A H3B 107.2
C4B C3B C2 115.3(8)
C4B C3B H3C 108.4
C2 C3B H3C 108.4
C4B C3B H3D 108.4
C2 C3B H3D 108.4
H3C C3B H3D 107.5
C5A C4A C3A 112.6(2)
C5A C4A H4A 109.1
C3A C4A H4A 109.1
C5A C4A H4B 109.1
C3A C4A H4B 109.1
H4A C4A H4B 107.8
C3B C4B C5B 117.3(11)
C3B C4B H4C 108.0
C5B C4B H4C 108.0
C3B C4B H4D 108.0
C5B C4B H4D 108.0
H4C C4B H4D 107.2
C6A C5A C4A 117.7(2)
C6A C5A H5A 107.9
C4A C5A H5A 107.9
C6A C5A H5B 107.9
C4A C5A H5B 107.9
H5A C5A H5B 107.2
C6B C5B C4B 116.3(9)
C6B C5B H5C 108.2
C4B C5B H5C 108.2
C6B C5B H5D 108.2
C4B C5B H5D 108.2
H5C C5B H5D 107.4
C5A C6A C7A 116.6(2)
C5A C6A H6A 108.1
C7A C6A H6A 108.1
C5A C6A H6B 108.1
C7A C6A H6B 108.1
H6A C6A H6B 107.3
C5B C6B C7B 115.7(10)
C5B C6B H6C 108.4
C7B C6B H6C 108.4
C5B C6B H6D 108.4
C7B C6B H6D 108.4
H6C C6B H6D 107.4
C6A C7A C1 112.6(2)
C6A C7A H7A 109.1
C1 C7A H7A 109.1
C6A C7A H7B 109.1
C1 C7A H7B 109.1
H7A C7A H7B 107.8
C1 C7B C6B 116.3(11)
C1 C7B H7C 108.2
C6B C7B H7C 108.2
C1 C7B H7D 108.2
C6B C7B H7D 108.2
H7C C7B H7D 107.4
O2 C8 O3 122.52(9)
O2 C8 C1 124.78(9)
O3 C8 C1 112.71(8)

loop_
_geom_bond_atom_site_label_1
_geom_bond_atom_site_label_2
_geom_bond_distance
O1 C2 1.4346(11)
O1 H1 0.8200
O2 C8 1.2055(13)
O3 C8 1.3147(13)
O3 H3 0.8200
C1 C7B 1.474(10)
C1 C8 1.5167(13)
C1 C2 1.5278(11)
C1 C7A 1.541(2)
C1 H1A 0.9800
C1 H1B 0.9800
C2 C3B 1.504(9)
C2 C3A 1.5289(19)
C2 H2A 0.9800
C2 H2B 0.9800
C3A C4A 1.533(3)
C3A H3A 0.9700
C3A H3B 0.9700
C3B C4B 1.498(10)
C3B H3C 0.9700
C3B H3D 0.9700
C4A C5A 1.537(4)
C4A H4A 0.9700
C4A H4B 0.9700
C4B C5B 1.520(10)
C4B H4C 0.9700
C4B H4D 0.9700
C5A C6A 1.505(3)
C5A H5A 0.9700
C5A H5B 0.9700
C5B C6B 1.510(11)
C5B H5C 0.9700
C5B H5D 0.9700
C6A C7A 1.519(3)
C6A H6A 0.9700
C6A H6B 0.9700
C6B C7B 1.504(10)
C6B H6C 0.9700
C6B H6D 0.9700
C7A H7A 0.9700
C7A H7B 0.9700
C7B H7C 0.9700
C7B H7D 0.9700

loop_
_geom_hbond_atom_site_label_D
_geom_hbond_atom_site_label_H
_geom_hbond_atom_site_label_A
_geom_hbond_site_symmetry_A
_geom_hbond_distance_DH
_geom_hbond_distance_HA
_geom_hbond_distance_DA
_geom_hbond_angle_DHA
O1 H1 O2 6_556 0.82 2.00 2.7923(12) 162.1
O3 H3 O1 5 0.82 1.83 2.6425(11) 169.8

loop_
_geom_torsion_atom_site_label_1
_geom_torsion_atom_site_label_2
_geom_torsion_atom_site_label_3
_geom_torsion_atom_site_label_4
_geom_torsion
C7B C1 C2 O1 87.1(7)
C8 C1 C2 O1 -52.91(10)
C7A C1 C2 O1 72.49(15)
C7B C1 C2 C3B -47.3(10)
C8 C1 C2 C3B 172.7(8)
C8 C1 C2 C3A -173.84(16)
C7A C1 C2 C3A -48.4(2)
O1 C2 C3A C4A -152.4(2)
C1 C2 C3A C4A -32.2(3)
O1 C2 C3B C4B -80.8(14)
C1 C2 C3B C4B 49.0(17)
C2 C3A C4A C5A 84.5(3)
C2 C3B C4B C5B -82.9(17)
C3A C4A C5A C6A -68.9(3)
C3B C4B C5B C6B 67.7(19)
C4A C5A C6A C7A 49.4(4)
C4B C5B C6B C7B 5(2)
C5A C6A C7A C1 -67.1(4)
C8 C1 C7A C6A -144.1(2)
C2 C1 C7A C6A 91.6(2)
C8 C1 C7B C6B -144.8(10)
C2 C1 C7B C6B 78.1(15)
C5B C6B C7B C1 -70(2)
C7B C1 C8 O2 -15.8(9)
C2 C1 C8 O2 125.63(10)
C7A C1 C8 O2 -1.08(19)
C7B C1 C8 O3 163.9(8)
C2 C1 C8 O3 -54.66(10)
C7A C1 C8 O3 178.62(16)
